data_4502286
loop_
_publ_author_name
'Tao, Ying'
'Li, Jian-Rong'
'Chang, Ze'
'Bu, Xian-He'

_publ_section_title
;
 ZnIIand HgIIComplexes with
 2,3-Substituted-5,6-di(1H-tetrazol-5-yl)pyrazine Ligands: Roles of
 Substituting Groups and Synthetic Conditions on the Formation of
 Complexes
;
_journal_issue 2
_journal_name_full 'Crystal Growth &amp; Design'
_journal_page_first 564
_journal_paper_doi 10.1021/cg900934u
_journal_volume 10
_journal_year 2010
_chemical_formula_sum 'C10 H11 Br Hg N10 O0'
_chemical_formula_weight 551.79
_chemical_name_systematic
; 
 ? 
;
_space_group_IT_number 14
_symmetry_cell_setting monoclinic
_symmetry_space_group_name_Hall '-P 2yn'
_symmetry_space_group_name_H-M 'P 1 21/n 1'
_atom_sites_solution_hydrogens geom
_atom_sites_solution_primary direct
_atom_sites_solution_secondary difmap
_audit_creation_method SHELXL-97
_cell_angle_alpha 90.00
_cell_angle_beta 101.49(3)
_cell_angle_gamma 90.00
_cell_formula_units_Z 4
_cell_length_a 10.064(2)
_cell_length_b 13.053(3)
_cell_length_c 12.178(2)
_cell_measurement_reflns_used 13707
_cell_measurement_temperature 293(2)
_cell_measurement_theta_max 27.37
_cell_measurement_theta_min 3.12
_cell_volume 1567.7(6)
_computing_cell_refinement 'Bruker XSCANS'
_computing_data_collection 'Bruker XSCANS'
_computing_data_reduction 'Bruker SHELXTL'
_computing_molecular_graphics 'Bruker SHELXTL'
_computing_publication_material 'Bruker SHELXTL'
_computing_structure_refinement 'SHELXL-97 (Sheldrick, 1997)'
_computing_structure_solution 'SHELXS-97 (Sheldrick, 1990)'
_diffrn_ambient_temperature 293(2)
_diffrn_measured_fraction_theta_full 0.994
_diffrn_measured_fraction_theta_max 0.994
_diffrn_measurement_device_type SCX-MINI
_diffrn_measurement_method '\w scans'
_diffrn_radiation_monochromator graphite
_diffrn_radiation_source 'fine-focus sealed tube'
_diffrn_radiation_type MoK\a
_diffrn_radiation_wavelength 0.71073
_diffrn_reflns_av_R_equivalents 0.0830
_diffrn_reflns_av_sigmaI/netI 0.0742
_diffrn_reflns_limit_h_max 12
_diffrn_reflns_limit_h_min -12
_diffrn_reflns_limit_k_max 16
_diffrn_reflns_limit_k_min -16
_diffrn_reflns_limit_l_max 15
_diffrn_reflns_limit_l_min -15
_diffrn_reflns_number 15936
_diffrn_reflns_theta_full 27.37
_diffrn_reflns_theta_max 27.37
_diffrn_reflns_theta_min 3.12
_diffrn_standards_decay_% 0
_diffrn_standards_interval_count 0
_diffrn_standards_interval_time 0
_diffrn_standards_number 0
_exptl_absorpt_coefficient_mu 12.379
_exptl_absorpt_correction_type none
_exptl_crystal_colour colorless
_exptl_crystal_density_diffrn 2.338
_exptl_crystal_density_method 'not measured'
_exptl_crystal_description block
_exptl_crystal_F_000 1024
_exptl_crystal_size_max 0.2
_exptl_crystal_size_mid 0.2
_exptl_crystal_size_min 0.2
_refine_diff_density_max 1.113
_refine_diff_density_min -1.186
_refine_diff_density_rms 0.156
_refine_ls_extinction_method none
_refine_ls_goodness_of_fit_ref 0.963
_refine_ls_hydrogen_treatment mixed
_refine_ls_matrix_type full
_refine_ls_number_parameters 203
_refine_ls_number_reflns 3527
_refine_ls_number_restraints 0
_refine_ls_restrained_S_all 0.963
_refine_ls_R_factor_all 0.0590
_refine_ls_R_factor_gt 0.0411
_refine_ls_shift/su_max 0.116
_refine_ls_shift/su_mean 0.007
_refine_ls_structure_factor_coef Fsqd
_refine_ls_weighting_details 'calc w=1/[\s^2^(Fo^2^)+(0.0244P)^2^+0.2412P] where P=(Fo^2^+2Fc^2^)/3'
_refine_ls_weighting_scheme calc
_refine_ls_wR_factor_gt 0.0727
_refine_ls_wR_factor_ref 0.0785
_reflns_number_gt 2807
_reflns_number_total 3527
_reflns_threshold_expression >2sigma(I)
_cod_data_source_file cg900934u_si_002.cif
_cod_data_source_block 5
_cod_original_cell_volume 1567.8(5)
_cod_database_code 4502286

loop_
_symmetry_equiv_pos_as_xyz
'x, y, z'
'-x+1/2, y+1/2, -z+1/2'
'-x, -y, -z'
'x-1/2, -y-1/2, z-1/2'

loop_
_atom_site_label
_atom_site_type_symbol
_atom_site_fract_x
_atom_site_fract_y
_atom_site_fract_z
_atom_site_U_iso_or_equiv
_atom_site_adp_type
_atom_site_occupancy
_atom_site_symmetry_multiplicity
_atom_site_calc_flag
_atom_site_refinement_flags
Hg1 Hg 0.64831(2) 0.089103(18) 0.40505(2) 0.03005(10) Uani 1 1 d .
Br1 Br 0.73503(10) -0.06893(6) 0.34056(8) 0.0674(3) Uani 1 1 d .
N5 N 1.0135(5) 0.1018(4) 0.9185(4) 0.0324(14) Uani 1 1 d .
N2 N 0.6209(5) -0.0295(4) 0.6659(4) 0.0406(15) Uani 1 1 d .
C2 C 0.8932(5) 0.1469(4) 0.6631(5) 0.0199(13) Uani 1 1 d .
N7 N 1.1115(5) 0.2164(4) 1.0388(4) 0.0319(13) Uani 1 1 d .
N6 N 1.0699(6) 0.1214(4) 1.0271(4) 0.0382(15) Uani 1 1 d .
N9 N 1.0536(5) 0.2841(4) 0.7064(4) 0.0252(12) Uani 1 1 d .
N1 N 0.6832(5) 0.0449(4) 0.6148(4) 0.0288(13) Uani 1 1 d .
C1 C 0.7960(6) 0.0690(4) 0.6890(5) 0.0227(14) Uani 1 1 d .
C6 C 0.9554(6) 0.2388(5) 0.5174(5) 0.0269(15) Uani 1 1 d .
C3 C 0.9864(5) 0.2055(4) 0.7417(4) 0.0163(12) Uani 1 1 d .
N4 N 0.8022(5) 0.0106(4) 0.7800(5) 0.0319(14) Uani 1 1 d .
N10 N 0.8825(5) 0.1654(4) 0.5521(4) 0.0226(11) Uani 1 1 d .
C4 C 1.0230(5) 0.1891(4) 0.8638(4) 0.0191(13) Uani 1 1 d .
C7 C 0.9460(7) 0.2499(6) 0.3924(5) 0.044(2) Uani 1 1 d .
H7A H 0.9613 0.3210 0.3752 0.053 Uiso 1 1 calc R
H7B H 0.8553 0.2315 0.3538 0.053 Uiso 1 1 calc R
C5 C 1.0386(6) 0.3033(5) 0.5966(5) 0.0289(15) Uani 1 1 d .
C9A C 1.1195(8) 0.3929(6) 0.5662(6) 0.053(2) Uani 1 1 d .
H9AA H 1.0835 0.4123 0.4891 0.063 Uiso 1 1 calc R
H9AB H 1.1080 0.4508 0.6133 0.063 Uiso 1 1 calc R
N3 N 0.6923(5) -0.0516(4) 0.7656(4) 0.0390(15) Uani 1 1 d .
C10 C 1.2620(9) 0.3714(8) 0.5785(10) 0.105(4) Uani 1 1 d .
H10A H 1.3077 0.4311 0.5586 0.157 Uiso 1 1 calc R
H10B H 1.2745 0.3156 0.5303 0.157 Uiso 1 1 calc R
H10C H 1.2988 0.3533 0.6549 0.157 Uiso 1 1 calc R
C8 C 1.0483(10) 0.1831(10) 0.3497(7) 0.123(5) Uani 1 1 d .
H8A H 1.0389 0.1925 0.2703 0.184 Uiso 1 1 calc R
H8B H 1.0324 0.1125 0.3651 0.184 Uiso 1 1 calc R
H8C H 1.1383 0.2020 0.3866 0.184 Uiso 1 1 calc R
N8A N 1.0818(5) 0.2607(4) 0.9362(4) 0.0252(12) Uani 1 1 d .
H12 H 0.856(7) 0.004(5) 0.846(6) 0.06(2) Uiso 1 1 d .

loop_
_atom_site_aniso_label
_atom_site_aniso_U_11
_atom_site_aniso_U_22
_atom_site_aniso_U_33
_atom_site_aniso_U_23
_atom_site_aniso_U_13
_atom_site_aniso_U_12
Hg1 0.03575(16) 0.02189(17) 0.02918(16) -0.00413(11) -0.00160(11) 0.00636(12)
Br1 0.0818(6) 0.0422(5) 0.0687(6) -0.0223(4) -0.0077(5) 0.0316(4)
N5 0.047(3) 0.022(3) 0.023(3) 0.008(2) -0.006(3) -0.011(3)
N2 0.030(3) 0.047(4) 0.039(3) 0.011(3) -0.005(3) -0.016(3)
C2 0.017(3) 0.015(3) 0.028(3) 0.006(3) 0.006(3) 0.004(2)
N7 0.040(3) 0.031(3) 0.021(3) 0.008(2) -0.003(2) -0.013(3)
N6 0.048(4) 0.036(3) 0.027(3) 0.011(3) -0.004(3) -0.017(3)
N9 0.032(3) 0.024(3) 0.019(3) 0.005(2) 0.004(2) -0.009(2)
N1 0.023(3) 0.032(3) 0.027(3) 0.009(3) -0.006(2) -0.008(2)
C1 0.026(3) 0.019(3) 0.021(3) 0.000(3) 0.000(3) -0.004(3)
C6 0.029(3) 0.031(4) 0.021(3) 0.005(3) 0.006(3) 0.000(3)
C3 0.018(3) 0.016(3) 0.015(3) 0.002(2) 0.005(2) 0.001(2)
N4 0.031(3) 0.033(3) 0.026(3) 0.006(3) -0.007(3) -0.014(3)
N10 0.023(3) 0.027(3) 0.018(3) 0.001(2) 0.005(2) 0.000(2)
C4 0.021(3) 0.018(3) 0.019(3) 0.000(3) 0.004(3) -0.004(3)
C7 0.052(5) 0.057(5) 0.023(4) 0.008(3) 0.006(3) -0.015(4)
C5 0.033(4) 0.030(4) 0.023(3) 0.008(3) 0.004(3) -0.007(3)
C9A 0.062(5) 0.062(6) 0.034(4) 0.008(4) 0.008(4) -0.024(4)
N3 0.032(3) 0.046(4) 0.035(3) 0.010(3) -0.003(3) -0.017(3)
C10 0.060(7) 0.102(8) 0.158(11) 0.049(8) 0.035(7) -0.012(6)
C8 0.090(8) 0.243(16) 0.040(5) -0.029(8) 0.024(5) 0.038(9)
N8A 0.032(3) 0.025(3) 0.017(2) 0.004(2) 0.000(2) -0.001(2)

loop_
_atom_type_symbol
_atom_type_description
_atom_type_scat_dispersion_real
_atom_type_scat_dispersion_imag
_atom_type_scat_source
C C 0.0033 0.0016 'International Tables Vol C Tables 4.2.6.8 and 6.1.1.4'
H H 0.0000 0.0000 'International Tables Vol C Tables 4.2.6.8 and 6.1.1.4'
N N 0.0061 0.0033 'International Tables Vol C Tables 4.2.6.8 and 6.1.1.4'
O O 0.0106 0.0060 'International Tables Vol C Tables 4.2.6.8 and 6.1.1.4'
Hg Hg -2.3894 9.2266 'International Tables Vol C Tables 4.2.6.8 and 6.1.1.4'
Br Br -0.2901 2.4595 'International Tables Vol C Tables 4.2.6.8 and 6.1.1.4'

loop_
_geom_angle_atom_site_label_1
_geom_angle_atom_site_label_2
_geom_angle_atom_site_label_3
_geom_angle
_geom_angle_site_symmetry_1
_geom_angle_site_symmetry_3
N8A Hg1 Br1 169.93(13) 4_565 .
N8A Hg1 N1 90.88(17) 4_565 .
Br1 Hg1 N1 98.26(12) . .
C4 N5 N6 105.6(5) . .
N3 N2 N1 111.1(5) . .
N10 C2 C3 119.1(5) . .
N10 C2 C1 114.1(5) . .
C3 C2 C1 126.7(5) . .
N6 N7 N8A 107.3(5) . .
N7 N6 N5 110.4(5) . .
C5 N9 C3 119.9(5) . .
C1 N1 N2 105.2(5) . .
C1 N1 Hg1 123.1(4) . .
N2 N1 Hg1 128.7(3) . .
N1 C1 N4 108.6(5) . .
N1 C1 C2 121.5(5) . .
N4 C1 C2 129.9(5) . .
N10 C6 C5 120.1(5) . .
N10 C6 C7 117.5(5) . .
C5 C6 C7 122.4(6) . .
N9 C3 C2 120.0(5) . .
N9 C3 C4 113.1(5) . .
C2 C3 C4 126.8(5) . .
C1 N4 N3 109.4(5) . .
C1 N4 H12 137(5) . .
N3 N4 H12 113(5) . .
C6 N10 C2 120.5(5) . .
N5 C4 N8A 109.5(5) . .
N5 C4 C3 126.9(5) . .
N8A C4 C3 123.5(5) . .
C6 C7 C8 112.2(6) . .
C6 C7 H7A 109.2 . .
C8 C7 H7A 109.2 . .
C6 C7 H7B 109.2 . .
C8 C7 H7B 109.2 . .
H7A C7 H7B 107.9 . .
N9 C5 C6 120.0(5) . .
N9 C5 C9A 115.5(5) . .
C6 C5 C9A 124.4(6) . .
C10 C9A C5 113.4(7) . .
C10 C9A H9AA 108.9 . .
C5 C9A H9AA 108.9 . .
C10 C9A H9AB 108.9 . .
C5 C9A H9AB 108.9 . .
H9AA C9A H9AB 107.7 . .
N2 N3 N4 105.7(5) . .
C9A C10 H10A 109.5 . .
C9A C10 H10B 109.5 . .
H10A C10 H10B 109.5 . .
C9A C10 H10C 109.5 . .
H10A C10 H10C 109.5 . .
H10B C10 H10C 109.5 . .
C7 C8 H8A 109.5 . .
C7 C8 H8B 109.5 . .
H8A C8 H8B 109.5 . .
C7 C8 H8C 109.5 . .
H8A C8 H8C 109.5 . .
H8B C8 H8C 109.5 . .
C4 N8A N7 107.3(5) . .
C4 N8A Hg1 129.7(4) . 4_666
N7 N8A Hg1 122.5(3) . 4_666

loop_
_geom_bond_atom_site_label_1
_geom_bond_atom_site_label_2
_geom_bond_distance
_geom_bond_site_symmetry_2
Hg1 N8A 2.131(5) 4_565
Hg1 Br1 2.4305(9) .
Hg1 N1 2.573(5) .
N5 C4 1.333(7) .
N5 N6 1.356(7) .
N2 N3 1.313(7) .
N2 N1 1.370(7) .
C2 N10 1.356(7) .
C2 C3 1.422(7) .
C2 C1 1.488(8) .
N7 N6 1.307(7) .
N7 N8A 1.355(6) .
N9 C5 1.338(7) .
N9 C3 1.346(7) .
N1 C1 1.340(7) .
C1 N4 1.336(7) .
C6 N10 1.325(7) .
C6 C5 1.422(8) .
C6 C7 1.514(8) .
C3 C4 1.474(7) .
N4 N3 1.355(7) .
N4 H12 0.88(7) .
C4 N8A 1.339(6) .
C7 C8 1.518(11) .
C7 H7A 0.9700 .
C7 H7B 0.9700 .
C5 C9A 1.512(9) .
C9A C10 1.440(11) .
C9A H9AA 0.9700 .
C9A H9AB 0.9700 .
C10 H10A 0.9600 .
C10 H10B 0.9600 .
C10 H10C 0.9600 .
C8 H8A 0.9600 .
C8 H8B 0.9600 .
C8 H8C 0.9600 .
N8A Hg1 2.131(5) 4_666

loop_
_geom_torsion_atom_site_label_1
_geom_torsion_atom_site_label_2
_geom_torsion_atom_site_label_3
_geom_torsion_atom_site_label_4
_geom_torsion
_geom_torsion_site_symmetry_1
_geom_torsion_site_symmetry_4
N8A N7 N6 N5 0.2(7) . .
C4 N5 N6 N7 0.3(7) . .
N3 N2 N1 C1 -1.1(7) . .
N3 N2 N1 Hg1 159.6(4) . .
N8A Hg1 N1 C1 -83.8(5) 4_565 .
Br1 Hg1 N1 C1 92.0(5) . .
N8A Hg1 N1 N2 118.6(5) 4_565 .
Br1 Hg1 N1 N2 -65.7(5) . .
N2 N1 C1 N4 0.9(7) . .
Hg1 N1 C1 N4 -161.2(4) . .
N2 N1 C1 C2 179.0(5) . .
Hg1 N1 C1 C2 16.9(8) . .
N10 C2 C1 N1 -20.0(8) . .
C3 C2 C1 N1 156.0(6) . .
N10 C2 C1 N4 157.7(6) . .
C3 C2 C1 N4 -26.4(10) . .
C5 N9 C3 C2 -3.9(8) . .
C5 N9 C3 C4 174.9(5) . .
N10 C2 C3 N9 5.9(8) . .
C1 C2 C3 N9 -169.9(5) . .
N10 C2 C3 C4 -172.7(5) . .
C1 C2 C3 C4 11.5(9) . .
N1 C1 N4 N3 -0.4(7) . .
C2 C1 N4 N3 -178.3(6) . .
C5 C6 N10 C2 -4.3(9) . .
C7 C6 N10 C2 175.6(5) . .
C3 C2 N10 C6 -1.6(8) . .
C1 C2 N10 C6 174.6(5) . .
N6 N5 C4 N8A -0.7(7) . .
N6 N5 C4 C3 174.5(6) . .
N9 C3 C4 N5 -155.0(6) . .
C2 C3 C4 N5 23.8(9) . .
N9 C3 C4 N8A 19.7(8) . .
C2 C3 C4 N8A -161.6(6) . .
N10 C6 C7 C8 -88.3(8) . .
C5 C6 C7 C8 91.6(9) . .
C3 N9 C5 C6 -2.1(9) . .
C3 N9 C5 C9A -179.6(6) . .
N10 C6 C5 N9 6.4(9) . .
C7 C6 C5 N9 -173.5(6) . .
N10 C6 C5 C9A -176.4(6) . .
C7 C6 C5 C9A 3.7(10) . .
N9 C5 C9A C10 74.3(9) . .
C6 C5 C9A C10 -103.0(9) . .
N1 N2 N3 N4 0.8(7) . .
C1 N4 N3 N2 -0.2(7) . .
N5 C4 N8A N7 0.9(7) . .
C3 C4 N8A N7 -174.6(5) . .
N5 C4 N8A Hg1 172.4(4) . 4_666
C3 C4 N8A Hg1 -3.1(8) . 4_666
N6 N7 N8A C4 -0.6(7) . .
N6 N7 N8A Hg1 -172.9(4) . 4_666
